data_4100021
loop_
_publ_author_name
'Liao, Yi'
'Robinson, Bruce'
'Kaminsky, Werner'

_publ_section_title
;
Systematic study of the structure-property relationship of
a series of ferrocenyl nonlinear optical chromophores
;
_journal_name_full 'Journal of the American Chemical Society'
_journal_paper_doi 10.1021/ja0449123
_journal_year 2005
_chemical_formula_moiety 'C27 H16 F3 Fe N3 O *0.196(CH2Cl2)'
_chemical_formula_sum 'C27.2 H16.39 Cl0.39 F3 Fe N3 O'
_chemical_formula_weight 527.96
_space_group_IT_number 2
_symmetry_cell_setting triclinic
_symmetry_space_group_name_Hall '-P 1'
_symmetry_space_group_name_H-M 'P -1'
_cell_angle_alpha 73.342(9)
_cell_angle_beta 64.348(5)
_cell_angle_gamma 68.832(8)
_cell_formula_units_Z 4
_cell_length_a 13.4700(19)
_cell_length_b 14.1610(17)
_cell_length_c 14.661(2)
_cell_measurement_temperature 130(2)
_cell_volume 2322.4(5)
_cod_depositor_comments
;
The following automatic conversions were performed:
'_symmetry_cell_setting' value 'Triclinic' changed to 'triclinic'
according to '/home/saulius/struct/CIF-dictionaries/cif_core.dic'
dictionary named 'cif_core.dic' version 2.4.1 from 2010-06-29.

Automatic conversion script
Id: cif_fix_enum 1527 2010-12-29 10:47:43Z saulius 
;
_cod_original_formula_sum 'C27.20 H16.39 Cl0.39 F3 Fe N3 O'
_cod_database_code 4100021

loop_
_symmetry_equiv_pos_as_xyz
'x, y, z'
'-x, -y, -z'

loop_
_atom_site_label
_atom_site_type_symbol
_atom_site_fract_x
_atom_site_fract_y
_atom_site_fract_z
_atom_site_U_iso_or_equiv
_atom_site_adp_type
_atom_site_occupancy
_atom_site_symmetry_multiplicity
_atom_site_calc_flag
_atom_site_refinement_flags
_atom_site_disorder_assembly
_atom_site_disorder_group
Fe1 Fe 0.19184(8) 0.74538(6) -0.07219(7) 0.0363(3) Uani 1 1 d . . .
Fe2 Fe 0.24575(7) 0.26904(6) 0.73371(6) 0.0356(3) Uani 1 1 d . . .
F1 F 0.2284(3) 1.0782(2) 0.1972(2) 0.0533(11) Uani 1 1 d . . .
F2 F 0.4106(3) 1.0114(2) 0.1385(3) 0.0528(10) Uani 1 1 d . . .
F3 F 0.3103(3) 1.0343(2) 0.0484(3) 0.0492(10) Uani 1 1 d . . .
F4 F 0.1600(3) 0.5438(2) 0.2701(2) 0.0459(10) Uani 1 1 d . . .
F5 F 0.3349(3) 0.4641(2) 0.1870(2) 0.0394(9) Uani 1 1 d . . .
F6 F 0.2874(3) 0.4998(2) 0.3365(2) 0.0380(9) Uani 1 1 d . . .
O1 O 0.2919(3) 0.8902(3) 0.2958(3) 0.0364(11) Uani 1 1 d . . .
O2 O 0.1847(3) 0.3538(3) 0.2535(3) 0.0367(11) Uani 1 1 d . . .
N1 N 0.3241(5) 0.8745(5) 0.5257(5) 0.072(2) Uani 1 1 d . . .
N2 N -0.0326(4) 0.8799(4) 0.6077(4) 0.0432(15) Uani 1 1 d . . .
N3 N -0.0947(5) 0.8790(4) 0.4031(4) 0.0547(17) Uani 1 1 d . . .
N4 N 0.1355(5) 0.3413(5) 0.0455(4) 0.072(2) Uani 1 1 d . . .
N5 N -0.1825(5) 0.3256(4) 0.3202(4) 0.0483(16) Uani 1 1 d . . .
N6 N -0.1622(4) 0.3415(4) 0.5423(4) 0.0462(16) Uani 1 1 d . . .
C1 C 0.1868(5) 0.8872(4) 0.3672(5) 0.0306(15) Uani 1 1 d . . .
C2 C 0.1148(5) 0.8902(4) 0.3175(4) 0.0251(14) Uani 1 1 d . . .
C3 C 0.1727(5) 0.8961(4) 0.2145(4) 0.0292(15) Uani 1 1 d . . .
C4 C 0.2942(5) 0.8972(4) 0.1940(4) 0.0329(16) Uani 1 1 d . . .
C5 C 0.3106(6) 1.0054(5) 0.1433(5) 0.0407(18) Uani 1 1 d . . .
C6 C 0.1655(6) 0.8831(4) 0.4674(4) 0.0376(17) Uani 1 1 d . . .
C7 C 0.2553(6) 0.8784(5) 0.4981(5) 0.0444(19) Uani 1 1 d . . .
C8 C 0.0564(6) 0.8807(4) 0.5453(5) 0.0351(17) Uani 1 1 d . . .
C9 C -0.0019(6) 0.8833(5) 0.3675(5) 0.0370(17) Uani 1 1 d . . .
C10 C 0.1299(5) 0.8944(4) 0.1424(4) 0.0361(16) Uani 1 1 d . . .
H10 H 0.0522 0.8935 0.1682 0.043 Uiso 1 1 calc R . .
C11 C 0.1876(5) 0.8938(4) 0.0410(5) 0.0395(17) Uani 1 1 d . . .
H11 H 0.2635 0.8998 0.0133 0.047 Uiso 1 1 calc R . .
C12 C 0.1432(5) 0.8848(4) -0.0289(5) 0.0357(17) Uani 1 1 d . . .
C13 C 0.2049(5) 0.8887(4) -0.1388(5) 0.0406(17) Uani 1 1 d . . .
H13 H 0.2750 0.9065 -0.1771 0.049 Uiso 1 1 calc R . .
C14 C 0.1433(6) 0.8620(4) -0.1778(5) 0.048(2) Uani 1 1 d . . .
H14 H 0.1639 0.8601 -0.2481 0.058 Uiso 1 1 calc R . .
C15 C 0.0460(6) 0.8382(5) -0.0977(6) 0.0472(19) Uani 1 1 d . . .
H15 H -0.0093 0.8170 -0.1047 0.057 Uiso 1 1 calc R . .
C16 C 0.0439(5) 0.8511(4) -0.0046(5) 0.0403(17) Uani 1 1 d . . .
H16 H -0.0123 0.8398 0.0615 0.048 Uiso 1 1 calc R . .
C17 C 0.2911(5) 0.6398(4) 0.0063(5) 0.0401(18) Uani 1 1 d . . .
H17 H 0.3091 0.6524 0.0568 0.048 Uiso 1 1 calc R . .
C18 C 0.3540(5) 0.6513(4) -0.1001(5) 0.0365(17) Uani 1 1 d . . .
H18 H 0.4221 0.6729 -0.1329 0.044 Uiso 1 1 calc R . .
C19 C 0.3013(5) 0.6261(4) -0.1503(5) 0.0417(18) Uani 1 1 d . . .
H19 H 0.3266 0.6272 -0.2218 0.050 Uiso 1 1 calc R . .
C20 C 0.2023(5) 0.5986(4) -0.0731(5) 0.0428(18) Uani 1 1 d . . .
H20 H 0.1490 0.5784 -0.0843 0.051 Uiso 1 1 calc R . .
C21 C 0.1968(5) 0.6064(4) 0.0244(5) 0.0417(18) Uani 1 1 d . . .
H21 H 0.1400 0.5918 0.0891 0.050 Uiso 1 1 calc R . .
C22 C 0.0741(5) 0.3515(4) 0.2970(4) 0.0343(16) Uani 1 1 d . . .
C23 C 0.0339(5) 0.3584(4) 0.4045(4) 0.0287(15) Uani 1 1 d . . .
C24 C 0.1183(5) 0.3699(4) 0.4263(4) 0.0314(15) Uani 1 1 d . . .
C25 C 0.2238(5) 0.3672(4) 0.3262(4) 0.0297(15) Uani 1 1 d . . .
C26 C 0.2517(5) 0.4703(5) 0.2798(5) 0.0390(17) Uani 1 1 d . . .
C27 C 0.0226(6) 0.3447(4) 0.2401(5) 0.0359(17) Uani 1 1 d . . .
C28 C 0.0861(6) 0.3427(5) 0.1317(5) 0.0462(19) Uani 1 1 d . . .
C29 C -0.0932(6) 0.3368(5) 0.2838(5) 0.0406(18) Uani 1 1 d . . .
C30 C -0.0769(6) 0.3514(4) 0.4791(5) 0.0306(16) Uani 1 1 d . . .
C31 C 0.1051(5) 0.3786(4) 0.5257(4) 0.0319(15) Uani 1 1 d . . .
H31 H 0.0332 0.3765 0.5790 0.038 Uiso 1 1 calc R . .
C32 C 0.1840(5) 0.3896(4) 0.5514(4) 0.0300(15) Uani 1 1 d . . .
H32 H 0.2553 0.3950 0.4985 0.036 Uiso 1 1 calc R . .
C33 C 0.1678(5) 0.3938(4) 0.6539(4) 0.0304(16) Uani 1 1 d . . .
C34 C 0.0858(5) 0.3583(4) 0.7467(4) 0.0324(16) Uani 1 1 d . . .
H34 H 0.0247 0.3358 0.7521 0.039 Uiso 1 1 calc R . .
C35 C 0.1112(5) 0.3623(4) 0.8297(5) 0.0393(17) Uani 1 1 d . . .
H35 H 0.0699 0.3433 0.9002 0.047 Uiso 1 1 calc R . .
C36 C 0.2087(5) 0.3996(4) 0.7889(5) 0.0431(18) Uani 1 1 d . . .
H36 H 0.2443 0.4104 0.8272 0.052 Uiso 1 1 calc R . .
C37 C 0.2433(5) 0.4178(4) 0.6820(5) 0.0423(18) Uani 1 1 d . . .
H37 H 0.3074 0.4424 0.6355 0.051 Uiso 1 1 calc R . .
C38 C 0.3351(8) 0.1558(5) 0.6460(6) 0.079(3) Uani 1 1 d . . .
H38 H 0.3406 0.1601 0.5782 0.095 Uiso 1 1 calc R . .
C39 C 0.2536(6) 0.1230(4) 0.7336(6) 0.050(2) Uani 1 1 d . . .
H39 H 0.1933 0.1008 0.7370 0.060 Uiso 1 1 calc R . .
C40 C 0.2747(6) 0.1280(5) 0.8172(5) 0.0496(19) Uani 1 1 d . . .
H40 H 0.2309 0.1099 0.8873 0.059 Uiso 1 1 calc R . .
C41 C 0.3692(7) 0.1634(5) 0.7809(7) 0.066(2) Uani 1 1 d . . .
H41 H 0.4023 0.1739 0.8214 0.080 Uiso 1 1 calc R . .
C42 C 0.4091(6) 0.1818(6) 0.6724(8) 0.088(3) Uani 1 1 d . . .
H42 H 0.4731 0.2068 0.6268 0.105 Uiso 1 1 calc R . .
C45 C 0.3910(5) 0.8095(5) 0.1429(4) 0.0327(16) Uani 1 1 d . . .
C46 C 0.4661(5) 0.8245(5) 0.0443(5) 0.0485(19) Uani 1 1 d . . .
H46 H 0.4602 0.8912 0.0053 0.058 Uiso 1 1 calc R . .
C47 C 0.5512(5) 0.7406(5) 0.0019(5) 0.060(2) Uani 1 1 d . . .
H47 H 0.6032 0.7501 -0.0668 0.072 Uiso 1 1 calc R . .
C48 C 0.5609(5) 0.6431(5) 0.0592(5) 0.0511(19) Uani 1 1 d . . .
H48 H 0.6192 0.5857 0.0305 0.061 Uiso 1 1 calc R . .
C49 C 0.4830(5) 0.6313(5) 0.1598(5) 0.0489(19) Uani 1 1 d . . .
H49 H 0.4904 0.5652 0.2003 0.059 Uiso 1 1 calc R . .
C50 C 0.3948(5) 0.7137(4) 0.2022(5) 0.0426(18) Uani 1 1 d . . .
H50 H 0.3394 0.7045 0.2693 0.051 Uiso 1 1 calc R . .
C51 C 0.3241(5) 0.2756(4) 0.3353(4) 0.0335(16) Uani 1 1 d . . .
C52 C 0.4209(5) 0.2866(5) 0.3365(4) 0.0376(17) Uani 1 1 d . . .
H52 H 0.4284 0.3530 0.3286 0.045 Uiso 1 1 calc R . .
C53 C 0.5074(6) 0.2001(5) 0.3492(5) 0.0514(19) Uani 1 1 d . . .
H53 H 0.5747 0.2074 0.3494 0.062 Uiso 1 1 calc R . .
C54 C 0.4967(6) 0.1040(5) 0.3615(5) 0.062(2) Uani 1 1 d . . .
H54 H 0.5552 0.0450 0.3724 0.074 Uiso 1 1 calc R . .
C55 C 0.4005(7) 0.0935(5) 0.3579(5) 0.061(2) Uani 1 1 d . . .
H55 H 0.3945 0.0272 0.3630 0.073 Uiso 1 1 calc R . .
C56 C 0.3134(5) 0.1786(5) 0.3472(5) 0.051(2) Uani 1 1 d . . .
H56 H 0.2458 0.1710 0.3478 0.062 Uiso 1 1 calc R . .
Cl1 Cl 0.4898(4) 0.4701(5) 0.4265(3) 0.271(4) Uani 0.786(6) 1 d P . .
C57 C 0.4494(16) 0.5759(13) 0.4841(16) 0.083(7) Uiso 0.393(3) 1 d P . .
H57A H 0.4792 0.6324 0.4341 0.100 Uiso 0.393(3) 1 calc PR . .
H57B H 0.3650 0.6007 0.5162 0.100 Uiso 0.393(3) 1 calc PR . .
